data_2224061
loop_
_publ_author_name
'Archana, R.'
'Balamurugan, A.'
'Manimekalai, A.'
'Thiruvalluvar, A.'
'Butcher, R. J.'

_publ_section_title
;
 2,5-Diphenylpenta-2,4-dienenitrile
;
_journal_coeditor_code WN2360
_journal_issue 11
_journal_name_full 'Acta Crystallographica Section E'
_journal_page_first o2953
_journal_paper_doi 10.1107/S160053680904481X
_journal_volume 65
_journal_year 2009
_chemical_formula_iupac 'C17 H13 N'
_chemical_formula_moiety 'C17 H13 N'
_chemical_formula_structural 'C17 H13 N'
_chemical_formula_sum 'C17 H13 N'
_chemical_formula_weight 231.28
_chemical_melting_point 440
_chemical_name_common 1,4-diphenylbutadienylcyanide
_chemical_name_systematic
;
2,5-Diphenylpenta-2,4-dienenitrile
;
_space_group_IT_number 15
_symmetry_cell_setting monoclinic
_symmetry_space_group_name_Hall '-C 2yc'
_symmetry_space_group_name_H-M 'C 1 2/c 1'
_atom_sites_solution_hydrogens geom
_atom_sites_solution_primary direct
_atom_sites_solution_secondary difmap
_cell_angle_alpha 90
_cell_angle_beta 99.521(3)
_cell_angle_gamma 90
_cell_formula_units_Z 8
_cell_length_a 16.9390(5)
_cell_length_b 7.5869(2)
_cell_length_c 19.3809(6)
_cell_measurement_reflns_used 4071
_cell_measurement_temperature 110(2)
_cell_measurement_theta_max 74.0811
_cell_measurement_theta_min 4.6161
_cell_volume 2456.42(13)
_computing_cell_refinement 'CrysAlis Pro (Oxford Diffraction, 2009)'
_computing_data_collection 'CrysAlis Pro (Oxford Diffraction, 2009)'
_computing_data_reduction 'CrysAlis Pro (Oxford Diffraction, 2009)'
_computing_molecular_graphics 'ORTEP-3 (Farrugia, 1997)'
_computing_publication_material 'PLATON (Spek, 2009)'
_computing_structure_refinement 'SHELXL97 (Sheldrick, 2008)'
_computing_structure_solution 'SHELXS97 (Sheldrick, 2008)'
_diffrn_ambient_temperature 110(2)
_diffrn_detector_area_resol_mean 10.5081
_diffrn_measured_fraction_theta_full 0.996
_diffrn_measured_fraction_theta_max 0.967
_diffrn_measurement_device_type 'Oxford Diffraction Xcalibur Ruby Gemini'
_diffrn_measurement_method \w
_diffrn_radiation_monochromator graphite
_diffrn_radiation_source 'Enhance (Cu) X-ray Source'
_diffrn_radiation_type CuK\a
_diffrn_radiation_wavelength 1.54178
_diffrn_reflns_av_R_equivalents 0.0135
_diffrn_reflns_av_sigmaI/netI 0.0121
_diffrn_reflns_limit_h_max 15
_diffrn_reflns_limit_h_min -20
_diffrn_reflns_limit_k_max 9
_diffrn_reflns_limit_k_min -8
_diffrn_reflns_limit_l_max 23
_diffrn_reflns_limit_l_min -23
_diffrn_reflns_number 4517
_diffrn_reflns_theta_full 67.50
_diffrn_reflns_theta_max 74.11
_diffrn_reflns_theta_min 4.63
_diffrn_standards_decay_% 0
_diffrn_standards_interval_count 0
_diffrn_standards_interval_time 0
_diffrn_standards_number 0
_exptl_absorpt_coefficient_mu 0.557
_exptl_absorpt_correction_T_max 1.00000
_exptl_absorpt_correction_T_min 0.71321
_exptl_absorpt_correction_type multi-scan
_exptl_absorpt_process_details
;
(CrysAlis Pro; Oxford Diffraction, 2009)
;
_exptl_crystal_colour colourless
_exptl_crystal_density_diffrn 1.251
_exptl_crystal_density_method 'Not Measured'
_exptl_crystal_description prism
_exptl_crystal_F_000 976
_exptl_crystal_size_max 0.53
_exptl_crystal_size_mid 0.36
_exptl_crystal_size_min 0.29
_refine_diff_density_max 0.335
_refine_diff_density_min -0.220
_refine_ls_extinction_method none
_refine_ls_goodness_of_fit_ref 1.024
_refine_ls_hydrogen_treatment constr
_refine_ls_matrix_type full
_refine_ls_number_parameters 163
_refine_ls_number_reflns 2420
_refine_ls_number_restraints 0
_refine_ls_restrained_S_all 1.024
_refine_ls_R_factor_all 0.0452
_refine_ls_R_factor_gt 0.0437
_refine_ls_shift/su_max 0.001
_refine_ls_shift/su_max_lt 0.001
_refine_ls_shift/su_mean 0.000
_refine_ls_structure_factor_coef Fsqd
_refine_ls_weighting_details 'calc w=1/[\s^2^(Fo^2^)+(0.0729P)^2^+1.8340P] where P=(Fo^2^+2Fc^2^)/3'
_refine_ls_weighting_scheme calc
_refine_ls_wR_factor_gt 0.1194
_refine_ls_wR_factor_ref 0.1206
_reflns_number_gt 2322
_reflns_number_total 2420
_reflns_threshold_expression I>2\s(I)
_cod_data_source_file wn2360.cif
_cod_data_source_block I
_cod_depositor_comments
;
The following automatic conversions were performed:
'_symmetry_cell_setting' value 'Monoclinic' changed to 'monoclinic'
according to '/home/saulius/struct/CIF-dictionaries/cif_core.dic'
dictionary named 'cif_core.dic' version 2.4.1 from 2010-06-29.

Automatic conversion script
Id: cif_fix_enum 1527 2010-12-29 10:47:43Z saulius 

The following automatic conversions were performed:

'_symmetry_cell_setting' value 'Monoclinic' changed to 'monoclinic'
according to /home/saulius/struct/CIF-dictionaries/cif_core.dic
dictionary named 'cif_core.dic' version 2.4.1 from 2010-06-29.

Automatic conversion script
Id: cif_fix_values 1715 2011-07-08 13:25:40Z adriana 
;
_cod_original_sg_symbol_H-M 'C 2/c'
_cod_database_code 2224061
_cod_database_fobs_code 2224061

loop_
_symmetry_equiv_pos_site_id
_symmetry_equiv_pos_as_xyz
1 x,y,z
2 -x,y,1/2-z
3 -x,-y,-z
4 x,-y,1/2+z
5 1/2+x,1/2+y,z
6 1/2-x,1/2+y,1/2-z
7 1/2-x,1/2-y,-z
8 1/2+x,1/2-y,1/2+z

loop_
_atom_site_aniso_label
_atom_site_aniso_U_11
_atom_site_aniso_U_22
_atom_site_aniso_U_33
_atom_site_aniso_U_12
_atom_site_aniso_U_13
_atom_site_aniso_U_23
N13 0.0243(5) 0.0299(6) 0.0246(5) 0.0032(4) 0.0064(4) 0.0016(4)
C2 0.0198(5) 0.0191(6) 0.0198(5) -0.0021(4) 0.0038(4) -0.0030(4)
C3 0.0205(6) 0.0216(6) 0.0214(6) -0.0006(4) 0.0037(4) -0.0013(4)
C4 0.0199(5) 0.0219(6) 0.0209(6) -0.0005(4) 0.0037(4) -0.0009(4)
C5 0.0194(5) 0.0229(6) 0.0220(6) 0.0003(4) 0.0034(4) -0.0009(4)
C12 0.0243(6) 0.0216(6) 0.0161(5) -0.0030(4) 0.0060(4) -0.0010(4)
C21 0.0206(5) 0.0175(5) 0.0188(5) -0.0036(4) 0.0035(4) -0.0034(4)
C22 0.0221(5) 0.0240(6) 0.0210(6) 0.0010(4) 0.0034(4) -0.0015(4)
C23 0.0291(6) 0.0274(6) 0.0187(5) -0.0008(5) 0.0045(4) 0.0001(4)
C24 0.0267(6) 0.0264(6) 0.0228(6) -0.0032(5) 0.0109(5) -0.0040(4)
C25 0.0214(6) 0.0243(6) 0.0279(6) 0.0004(4) 0.0070(5) -0.0019(5)
C26 0.0235(6) 0.0230(6) 0.0208(6) -0.0001(4) 0.0036(4) 0.0013(4)
C51 0.0181(5) 0.0215(6) 0.0179(5) -0.0029(4) 0.0010(4) -0.0009(4)
C52 0.0188(5) 0.0209(5) 0.0228(6) 0.0009(4) 0.0002(4) 0.0002(4)
C53 0.0245(6) 0.0219(6) 0.0188(5) -0.0025(4) -0.0002(4) 0.0037(4)
C54 0.0250(6) 0.0258(6) 0.0190(5) -0.0039(4) 0.0059(4) -0.0008(4)
C55 0.0239(6) 0.0248(6) 0.0240(6) 0.0036(5) 0.0062(4) 0.0005(4)
C56 0.0229(6) 0.0233(6) 0.0192(5) 0.0020(4) 0.0023(4) 0.0039(4)

loop_
_atom_site_type_symbol
_atom_site_label
_atom_site_fract_x
_atom_site_fract_y
_atom_site_fract_z
_atom_site_U_iso_or_equiv
_atom_site_thermal_displace_type
_atom_site_calc_flag
_atom_site_refinement_flags
_atom_site_occupancy
N N13 0.26391(6) 0.47605(14) -0.01895(5) 0.0260(3) Uani d . 1.000
C C2 0.40160(7) 0.32134(15) 0.01356(6) 0.0195(3) Uani d . 1.000
C C3 0.42079(7) 0.25057(15) 0.07831(6) 0.0211(3) Uani d . 1.000
C C4 0.37331(7) 0.25955(15) 0.13347(6) 0.0209(3) Uani d . 1.000
C C5 0.39654(7) 0.17874(15) 0.19524(6) 0.0214(3) Uani d . 1.000
C C12 0.32517(7) 0.40883(15) -0.00422(6) 0.0204(3) Uani d . 1.000
C C21 0.45270(7) 0.31560(14) -0.04165(6) 0.0189(3) Uani d . 1.000
C C22 0.42867(7) 0.40207(16) -0.10539(6) 0.0224(3) Uani d . 1.000
C C23 0.47643(7) 0.39861(16) -0.15733(6) 0.0250(3) Uani d . 1.000
C C24 0.54848(7) 0.30767(16) -0.14678(6) 0.0245(3) Uani d . 1.000
C C25 0.57313(7) 0.22103(16) -0.08366(6) 0.0242(3) Uani d . 1.000
C C26 0.52583(7) 0.22532(16) -0.03154(6) 0.0224(3) Uani d . 1.000
C C51 0.35609(6) 0.18244(15) 0.25646(6) 0.0194(3) Uani d . 1.000
C C52 0.37767(7) 0.05962(15) 0.31035(6) 0.0212(3) Uani d . 1.000
C C53 0.34045(7) 0.05941(15) 0.36908(6) 0.0222(3) Uani d . 1.000
C C54 0.28173(7) 0.18303(16) 0.37571(6) 0.0230(3) Uani d . 1.000
C C55 0.25983(7) 0.30566(16) 0.32272(6) 0.0240(3) Uani d . 1.000
C C56 0.29636(7) 0.30601(16) 0.26368(6) 0.0219(3) Uani d . 1.000
H H3 0.47024 0.18917 0.08834 0.0254 Uiso calc R 1.000
H H4 0.32454 0.32395 0.12601 0.0250 Uiso calc R 1.000
H H5 0.44452 0.11182 0.19968 0.0257 Uiso calc R 1.000
H H22 0.37921 0.46385 -0.11333 0.0269 Uiso calc R 1.000
H H23 0.45960 0.45882 -0.20022 0.0300 Uiso calc R 1.000
H H24 0.58077 0.30461 -0.18245 0.0294 Uiso calc R 1.000
H H25 0.62245 0.15873 -0.07614 0.0291 Uiso calc R 1.000
H H26 0.54331 0.16626 0.01150 0.0269 Uiso calc R 1.000
H H52 0.41827 -0.02457 0.30665 0.0254 Uiso calc R 1.000
H H53 0.35524 -0.02567 0.40485 0.0266 Uiso calc R 1.000
H H54 0.25673 0.18379 0.41613 0.0276 Uiso calc R 1.000
H H55 0.21948 0.39005 0.32695 0.0288 Uiso calc R 1.000
H H56 0.28080 0.39060 0.22787 0.0263 Uiso calc R 1.000

loop_
_atom_type_symbol
_atom_type_description
_atom_type_scat_dispersion_real
_atom_type_scat_dispersion_imag
_atom_type_scat_source
N N 0.0311 0.0180 'International Tables Vol C Tables 4.2.6.8 and 6.1.1.4'
H H 0.0000 0.0000 'International Tables Vol C Tables 4.2.6.8 and 6.1.1.4'
C C 0.0181 0.0091 'International Tables Vol C Tables 4.2.6.8 and 6.1.1.4'

loop_
_geom_angle_atom_site_label_1
_geom_angle_atom_site_label_2
_geom_angle_atom_site_label_3
_geom_angle_site_symmetry_1
_geom_angle_site_symmetry_2
_geom_angle_site_symmetry_3
_geom_angle
_geom_angle_publ_flag
C3 C2 C12 . . . 118.13(11) no
C3 C2 C21 . . . 125.26(11) no
C12 C2 C21 . . . 116.61(10) no
C2 C3 C4 . . . 126.20(11) no
C3 C4 C5 . . . 121.44(11) no
C4 C5 C51 . . . 127.23(11) no
N13 C12 C2 . . . 178.90(13) no
C2 C21 C22 . . . 120.26(10) no
C2 C21 C26 . . . 121.42(10) no
C22 C21 C26 . . . 118.32(11) no
C21 C22 C23 . . . 120.72(11) no
C22 C23 C24 . . . 120.34(11) no
C23 C24 C25 . . . 119.57(11) no
C24 C25 C26 . . . 120.20(11) no
C21 C26 C25 . . . 120.84(11) no
C5 C51 C52 . . . 119.42(10) no
C5 C51 C56 . . . 122.34(10) no
C52 C51 C56 . . . 118.24(10) no
C51 C52 C53 . . . 120.88(11) no
C52 C53 C54 . . . 120.27(11) no
C53 C54 C55 . . . 119.44(11) no
C54 C55 C56 . . . 120.63(11) no
C51 C56 C55 . . . 120.54(11) no
C2 C3 H3 . . . 117.00 no
C4 C3 H3 . . . 117.00 no
C3 C4 H4 . . . 119.00 no
C5 C4 H4 . . . 119.00 no
C4 C5 H5 . . . 116.00 no
C51 C5 H5 . . . 116.00 no
C21 C22 H22 . . . 120.00 no
C23 C22 H22 . . . 120.00 no
C22 C23 H23 . . . 120.00 no
C24 C23 H23 . . . 120.00 no
C23 C24 H24 . . . 120.00 no
C25 C24 H24 . . . 120.00 no
C24 C25 H25 . . . 120.00 no
C26 C25 H25 . . . 120.00 no
C21 C26 H26 . . . 120.00 no
C25 C26 H26 . . . 120.00 no
C51 C52 H52 . . . 120.00 no
C53 C52 H52 . . . 120.00 no
C52 C53 H53 . . . 120.00 no
C54 C53 H53 . . . 120.00 no
C53 C54 H54 . . . 120.00 no
C55 C54 H54 . . . 120.00 no
C54 C55 H55 . . . 120.00 no
C56 C55 H55 . . . 120.00 no
C51 C56 H56 . . . 120.00 no
C55 C56 H56 . . . 120.00 no

loop_
_geom_bond_atom_site_label_1
_geom_bond_atom_site_label_2
_geom_bond_site_symmetry_1
_geom_bond_site_symmetry_2
_geom_bond_distance
_geom_bond_publ_flag
N13 C12 . . 1.1491(16) no
C2 C3 . . 1.3542(16) no
C2 C12 . . 1.4450(17) no
C2 C21 . . 1.4841(17) no
C3 C4 . . 1.4418(17) no
C4 C5 . . 1.3447(16) no
C5 C51 . . 1.4653(16) no
C21 C22 . . 1.3985(16) no
C21 C26 . . 1.4006(17) no
C22 C23 . . 1.3921(17) no
C23 C24 . . 1.3874(17) no
C24 C25 . . 1.3907(16) no
C25 C26 . . 1.3897(17) no
C51 C52 . . 1.4023(16) no
C51 C56 . . 1.4032(16) no
C52 C53 . . 1.3894(16) no
C53 C54 . . 1.3885(17) no
C54 C55 . . 1.3899(17) no
C55 C56 . . 1.3880(16) no
C3 H3 . . 0.9500 no
C4 H4 . . 0.9500 no
C5 H5 . . 0.9500 no
C22 H22 . . 0.9500 no
C23 H23 . . 0.9500 no
C24 H24 . . 0.9500 no
C25 H25 . . 0.9500 no
C26 H26 . . 0.9500 no
C52 H52 . . 0.9500 no
C53 H53 . . 0.9500 no
C54 H54 . . 0.9500 no
C55 H55 . . 0.9500 no
C56 H56 . . 0.9500 no

loop_
_geom_contact_atom_site_label_1
_geom_contact_atom_site_label_2
_geom_contact_distance
_geom_contact_site_symmetry_1
_geom_contact_site_symmetry_2
_geom_contact_publ_flag
N13 C12 3.3510(16) . 7_555 no
N13 C54 3.3396(16) . 4_564 no
N13 C4 3.4376(15) . 7_555 no
N13 C54 3.3883(15) . 6_555 no
N13 H54 2.8600 . 4_564 no
N13 H54 2.6100 . 6_555 no
N13 H25 2.8300 . 5_455 no
N13 H22 2.8900 . . no
C3 C25 3.5805(17) . 3_655 no
C3 C23 3.4028(17) . 3_665 no
C4 N13 3.4376(15) . 7_555 no
C4 C24 3.5341(17) . 3_665 no
C12 N13 3.3510(16) . 7_555 no
C12 C25 3.5755(17) . 3_665 no
C12 C12 3.5296(17) . 7_555 no
C21 C21 3.4853(16) . 3_665 no
C23 C3 3.4028(17) . 3_665 no
C24 C4 3.5341(17) . 3_665 no
C25 C12 3.5755(17) . 3_665 no
C25 C3 3.5805(17) . 3_655 no
C54 N13 3.3396(16) . 4_565 no
C54 N13 3.3883(15) . 6_545 no
C2 H53 3.0900 . 4_554 no
C3 H26 2.7000 . . no
C4 H56 2.7800 . . no
C5 H55 2.9300 . 6_545 no
C12 H22 2.4700 . . no
C12 H4 2.6100 . . no
C21 H53 2.8400 . 4_554 no
C23 H52 3.0500 . 4_554 no
C26 H3 2.6600 . . no
C51 H55 2.9100 . 6_545 no
C52 H5 3.0800 . 2_655 no
C52 H56 2.9600 . 6_545 no
C53 H56 2.8500 . 6_545 no
C53 H26 2.9000 . 2_655 no
C54 H56 3.0600 . 6_545 no
C55 H22 2.8000 . 4_565 no
C56 H4 2.7900 . . no
C56 H22 3.1000 . 4_565 no
H3 C26 2.6600 . . no
H3 H5 2.3500 . . no
H3 H26 2.1000 . . no
H4 C12 2.6100 . . no
H4 C56 2.7900 . . no
H4 H56 2.2800 . . no
H5 H3 2.3500 . . no
H5 H52 2.4200 . . no
H5 C52 3.0800 . 2_655 no
H5 H5 2.4700 . 2_655 no
H5 H52 2.5700 . 2_655 no
H22 N13 2.8900 . . no
H22 C12 2.4700 . . no
H22 C55 2.8000 . 4_564 no
H22 C56 3.1000 . 4_564 no
H23 H23 2.5400 . 2_654 no
H23 H24 2.5500 . 2_654 no
H24 H23 2.5500 . 2_654 no
H25 N13 2.8300 . 5_545 no
H25 H54 2.6000 . 8_554 no
H26 C3 2.7000 . . no
H26 H3 2.1000 . . no
H26 C53 2.9000 . 2_655 no
H52 H5 2.4200 . . no
H52 H5 2.5700 . 2_655 no
H52 C23 3.0500 . 4_555 no
H53 C2 3.0900 . 4_555 no
H53 C21 2.8400 . 4_555 no
H54 N13 2.8600 . 4_565 no
H54 N13 2.6100 . 6_545 no
H54 H25 2.6000 . 8_455 no
H55 C5 2.9300 . 6_555 no
H55 C51 2.9100 . 6_555 no
H56 C4 2.7800 . . no
H56 H4 2.2800 . . no
H56 C52 2.9600 . 6_555 no
H56 C53 2.8500 . 6_555 no
H56 C54 3.0600 . 6_555 no

loop_
_geom_hbond_atom_site_label_D
_geom_hbond_atom_site_label_H
_geom_hbond_atom_site_label_A
_geom_hbond_site_symmetry_A
_geom_hbond_distance_DH
_geom_hbond_distance_HA
_geom_hbond_distance_DA
_geom_hbond_angle_DHA
_geom_hbond_publ_flag
C54 H54 N13 6_545 0.95 2.61 3.388(2) 139 yes
C56 H56 Cg1 6_555 0.95 2.83 3.6570(10) 146 yes

loop_
_geom_torsion_atom_site_label_1
_geom_torsion_atom_site_label_2
_geom_torsion_atom_site_label_3
_geom_torsion_atom_site_label_4
_geom_torsion_site_symmetry_1
_geom_torsion_site_symmetry_2
_geom_torsion_site_symmetry_3
_geom_torsion_site_symmetry_4
_geom_torsion
_geom_torsion_publ_flag
C12 C2 C3 C4 . . . . -2.66(18) no
C21 C2 C3 C4 . . . . 177.83(11) no
C3 C2 C21 C22 . . . . -176.35(12) no
C3 C2 C21 C26 . . . . 3.30(18) no
C12 C2 C21 C22 . . . . 4.13(16) no
C12 C2 C21 C26 . . . . -176.22(11) no
C2 C3 C4 C5 . . . . 177.44(12) no
C3 C4 C5 C51 . . . . 177.45(11) no
C4 C5 C51 C52 . . . . 165.27(12) no
C4 C5 C51 C56 . . . . -15.19(19) no
C2 C21 C22 C23 . . . . 179.52(11) no
C26 C21 C22 C23 . . . . -0.14(17) no
C2 C21 C26 C25 . . . . -179.97(10) no
C22 C21 C26 C25 . . . . -0.32(17) no
C21 C22 C23 C24 . . . . 0.57(18) no
C22 C23 C24 C25 . . . . -0.55(18) no
C23 C24 C25 C26 . . . . 0.10(19) no
C24 C25 C26 C21 . . . . 0.34(18) no
C5 C51 C52 C53 . . . . -179.94(11) no
C56 C51 C52 C53 . . . . 0.50(17) no
C5 C51 C56 C55 . . . . -179.63(11) no
C52 C51 C56 C55 . . . . -0.08(17) no
C51 C52 C53 C54 . . . . -0.85(18) no
C52 C53 C54 C55 . . . . 0.76(18) no
C53 C54 C55 C56 . . . . -0.34(18) no
C54 C55 C56 C51 . . . . 0.00(18) no

loop_
_cod_related_entry_id
_cod_related_entry_database
_cod_related_entry_code
1 ChemSpider 4784861
